data_1518161
loop_
_publ_author_name
'Soufiane, A.'
'Vilminot, S.'
'Cot, L.'

_publ_section_title
;
 Etude structurale de la forme haute temperature de (NH4)3Sn3F11
;
_journal_name_full 'Revue de Chimie Minerale'
_journal_page_first 313
_journal_page_last 317
_journal_volume 23
_journal_year 1986
_chemical_formula_sum 'F11 H12 N3 Sn3'
_chemical_formula_weight 619.23
_space_group_IT_number 59
_symmetry_cell_setting orthorhombic
_symmetry_Int_Tables_number 59
_symmetry_space_group_name_Hall '-P 2ab 2a'
_symmetry_space_group_name_H-M 'P m m n :2'
_cell_angle_alpha 90
_cell_angle_beta 90
_cell_angle_gamma 90
_cell_formula_units_Z 2
_cell_length_a 6.472(4)
_cell_length_b 12.656(5)
_cell_length_c 8.028(4)
_cell_volume 657.6(6)
_diffrn_ambient_temperature 293
_diffrn_radiation_probe x-ray
_diffrn_radiation_type MoK\a
_diffrn_radiation_wavelength 0.71069
_exptl_absorpt_coefficient_mu 5.765
_exptl_crystal_density_diffrn 3.066
_refine_ls_number_reflns 702
_refine_ls_R_factor_gt 0.054
_cod_data_source_file RCM-1986-23-313-317.cif
_cod_data_source_block (NH4)3Sn3F11
_cod_original_sg_symbol_H-M 'P m m n'
_cod_database_code 1518161

loop_
_symmetry_equiv_pos_site_id
_symmetry_equiv_pos_as_xyz
1 x,y,z
2 1/2-x,1/2-y,z
3 1/2+x,-y,-z
4 -x,1/2+y,-z
5 -x,-y,-z
6 1/2+x,1/2+y,-z
7 1/2-x,y,z
8 x,1/2-y,z

loop_
_atom_site_label
_atom_site_type_symbol
_atom_site_thermal_displace_type
_atom_site_fract_x
_atom_site_fract_y
_atom_site_fract_z
_atom_site_occupancy
_atom_site_U_iso_or_equiv
_atom_site_attached_hydrogens
Sn1 Sn Uiso 0.25000 0.58840(10) 0.9128(2) 1.000 0.0127 0
F1 F Uiso 0.25000 0.75000 0.840(3) 1.000 0.0127 0
F2 F Uiso 0.5330(10) 0.0754(8) 0.2730(10) 1.000 0.0127 0
Sn2 Sn Uiso 0.25000 0.25000 0.7743(2) 1.000 0.0127 0
F3 F Uiso 0.25000 0.141(2) 0.929(4) 1.000 0.0127 0
F4 F Uiso 0.25000 0.142(2) 0.601(3) 1.000 0.0127 0
F5 F Uiso 0.528(4) 0.25000 0.721(6) 1.000 0.0127 0
N1 N Uiso 0.25000 0.25000 0.277(3) 1.000 0.0127 4
N2 N Uiso 0.25000 0.568(2) 0.402(2) 1.000 0.0127 4

loop_
_atom_type_symbol
_atom_type_description
_atom_type_scat_dispersion_real
_atom_type_scat_dispersion_imag
_atom_type_scat_source
F F 0.0171 0.0103 ' International Tables Vol C Tables 4.2.6.8 and 6.1.1.4'
N N 0.0061 0.0033 ' International Tables Vol C Tables 4.2.6.8 and 6.1.1.4'
Sn Sn -0.6537 1.4246 ' International Tables Vol C Tables 4.2.6.8 and 6.1.1.4'

loop_
_geom_angle_atom_site_label_1
_geom_angle_atom_site_label_2
_geom_angle_atom_site_label_3
_geom_angle
_geom_angle_site_symmetry_1
_geom_angle_site_symmetry_3
_geom_angle_publ_flag
F1 Sn1 F2 83.0(5) . 4_656 yes
F1 Sn1 F2 83.0(5) . 6_456 yes
F2 Sn1 F2 86.2(3) 4_656 6_456 yes
F4 Sn2 F5 80.5(10) 2_555 2_555 yes
F3 Sn2 F4 87.5(12) . . yes
F3 Sn2 F5 98.9(10) . . yes
F3 Sn2 F3 96.0(13) . 2_555 yes
F3 Sn2 F4 176.5(12) . 2_555 yes
F3 Sn2 F5 98.9(10) . 2_555 yes
F4 Sn2 F5 80.5(10) . . yes
F3 Sn2 F4 176.5(12) 2_555 . yes
F4 Sn2 F4 89.0(10) . 2_555 yes
F4 Sn2 F5 80.5(10) . 2_555 yes
F3 Sn2 F5 98.9(10) 2_555 . yes
F4 Sn2 F5 80.5(10) 2_555 . yes
F5 Sn2 F5 153(2) . 2_555 yes
F3 Sn2 F4 87.5(12) 2_555 2_555 yes
F3 Sn2 F5 98.9(10) 2_555 2_555 yes
Sn1 F1 Sn1 148.1(13) . 2_565 yes

loop_
_geom_bond_atom_site_label_1
_geom_bond_atom_site_label_2
_geom_bond_distance
_geom_bond_site_symmetry_2
_geom_bond_publ_flag
Sn1 F1 2.127(7) . yes
Sn1 F2 2.055(8) 4_656 yes
Sn1 F2 2.055(8) 6_456 yes
Sn2 F3 1.86(3) . yes
Sn2 F4 1.95(2) . yes
Sn2 F5 1.85(3) . yes
Sn2 F3 1.86(3) 2_555 yes
Sn2 F4 1.95(2) 2_555 yes
Sn2 F5 1.85(3) 2_555 yes
